data_4026958
loop_
_publ_author_name
'Riccardo Rossi Paccani'
'Donato Donati'
'Stefania Fusi'
'Loredana Latterini'
'Grazia Farina'
'Vinicio Zanirato'
'Massimo Olivucci'

_publ_contact_author_address 'Department of Chemistry, University of Siena, Via A. Moro, 2 53100 Siena-Italy'
_publ_contact_author_email rossipaccani@unisi.it
_publ_contact_author_name 'Rossi Paccani Riccardo'
_publ_section_title
;
 Toward a Stable \a-Cycloalkyl Amino Acid with a Photoswitchable Cationic
 Side Chain
;
_journal_name_full 'Journal of Organic Chemistry'
_journal_page_first 1738
_journal_page_last 1748
_journal_paper_doi 10.1021/jo2022263
_journal_volume 77
_journal_year 2012
_chemical_formula_moiety 'C21 H27 N O4'
_chemical_formula_sum 'C21 H27 N O4'
_chemical_formula_weight 357.44
_chemical_name_systematic
;
(E)-tert-butyl 3-(5-methoxy-2,2-dimethyl-2,3-dihydro-1H-inden-1-ylidene)_
-2-oxopyrrolidine-1-carboxylate
;
_space_group_IT_number 19
_symmetry_cell_setting orthorhombic
_symmetry_space_group_name_Hall 'P 2ac 2ab'
_symmetry_space_group_name_H-M 'P 21 21 21'
_atom_sites_solution_hydrogens geom
_atom_sites_solution_primary direct
_atom_sites_solution_secondary difmap
_audit_creation_method 'CrysAlisPro, Oxf...'
_cell_angle_alpha 90.00
_cell_angle_beta 90.00
_cell_angle_gamma 90.00
_cell_formula_units_Z 4
_cell_length_a 7.0943(7)
_cell_length_b 14.9317(14)
_cell_length_c 18.0186(17)
_cell_measurement_reflns_used 2794
_cell_measurement_temperature 293(2)
_cell_measurement_theta_max 27.1399
_cell_measurement_theta_min 2.6322
_cell_volume 1908.7(3)
_computing_cell_refinement 'CrysAlisPro, Oxf...'
_computing_data_collection 'CrysAlisPro, Oxf...'
_computing_data_reduction 'CrysAlisPro, Oxf...'
_computing_molecular_graphics 'Ortep-3 (Farrugia, 1999)'
_computing_publication_material 'SHELXL-97 (Sheldrick, 1997)'
_computing_structure_refinement 'SHELXL-97 (Sheldrick, 1997)'
_computing_structure_solution 'SHELXL-97 (Sheldrick, 1997)'
_diffrn_ambient_temperature 293(2)
_diffrn_detector_area_resol_mean 16.0827
_diffrn_measured_fraction_theta_full 0.950
_diffrn_measured_fraction_theta_max 0.950
_diffrn_measurement_device_type 'Xcalibur, Sapphire3'
_diffrn_measurement_method '\w scans'
_diffrn_radiation_monochromator graphite
_diffrn_radiation_source 'fine-focus sealed tube'
_diffrn_radiation_type MoK\a
_diffrn_radiation_wavelength 0.71073
_diffrn_reflns_av_R_equivalents 0.0125
_diffrn_reflns_av_sigmaI/netI 0.0264
_diffrn_reflns_limit_h_max 8
_diffrn_reflns_limit_h_min -8
_diffrn_reflns_limit_k_max 15
_diffrn_reflns_limit_k_min -19
_diffrn_reflns_limit_l_max 23
_diffrn_reflns_limit_l_min -23
_diffrn_reflns_number 5104
_diffrn_reflns_theta_full 27.19
_diffrn_reflns_theta_max 27.19
_diffrn_reflns_theta_min 2.64
_exptl_absorpt_coefficient_mu 0.085
_exptl_absorpt_correction_T_max 1.00000
_exptl_absorpt_correction_T_min 0.98285
_exptl_absorpt_correction_type multi-scan
_exptl_absorpt_process_details
;
 CrysAlisPro, Oxford Diffraction Ltd.,
 Version 1.171.33.42
 empirical absorption correction using spherical harmonics,
 implemented in SCALE3 ABSPACK scaling algorithm.
;
_exptl_crystal_colour colourless
_exptl_crystal_density_diffrn 1.244
_exptl_crystal_description parallelepiped
_exptl_crystal_F_000 768
_exptl_crystal_size_max 0.6
_exptl_crystal_size_mid 0.3
_exptl_crystal_size_min 0.03
_refine_diff_density_max 0.329
_refine_diff_density_min -0.144
_refine_diff_density_rms 0.035
_refine_ls_abs_structure_details 'Flack H D (1983), Acta Cryst. A39, 876-881'
_refine_ls_abs_structure_Flack 0.6(15)
_refine_ls_extinction_method none
_refine_ls_goodness_of_fit_ref 1.068
_refine_ls_hydrogen_treatment mixed
_refine_ls_matrix_type full
_refine_ls_number_parameters 278
_refine_ls_number_reflns 3499
_refine_ls_number_restraints 0
_refine_ls_restrained_S_all 1.068
_refine_ls_R_factor_all 0.0592
_refine_ls_R_factor_gt 0.0451
_refine_ls_shift/su_max 0.000
_refine_ls_shift/su_mean 0.000
_refine_ls_structure_factor_coef Fsqd
_refine_ls_weighting_details 'calc w=1/[\s^2^(Fo^2^)+(0.0708P)^2^+0.0000P] where P=(Fo^2^+2Fc^2^)/3'
_refine_ls_weighting_scheme calc
_refine_ls_wR_factor_gt 0.1140
_refine_ls_wR_factor_ref 0.1189
_reflns_number_gt 2663
_reflns_number_total 3499
_reflns_threshold_expression >2sigma(I)
_cod_data_source_file jo2022263_si_005.cif
_cod_data_source_block rrp167
_cod_database_code 4026958

loop_
_symmetry_equiv_pos_as_xyz
'x, y, z'
'-x+1/2, -y, z+1/2'
'x+1/2, -y+1/2, -z'
'-x, y+1/2, -z+1/2'

loop_
_atom_site_label
_atom_site_type_symbol
_atom_site_fract_x
_atom_site_fract_y
_atom_site_fract_z
_atom_site_U_iso_or_equiv
_atom_site_adp_type
_atom_site_occupancy
_atom_site_symmetry_multiplicity
_atom_site_calc_flag
_atom_site_refinement_flags
O001 O 1.0199(3) -0.49022(9) 0.34921(9) 0.0553(4) Uani 1 1 d .
O002 O 0.9767(3) 0.16939(9) 0.60096(8) 0.0556(4) Uani 1 1 d .
N003 N 0.9948(3) 0.01864(10) 0.60615(8) 0.0407(4) Uani 1 1 d .
O004 O 1.0331(3) 0.10094(10) 0.71010(8) 0.0648(5) Uani 1 1 d .
O005 O 0.9248(3) 0.06332(11) 0.48682(9) 0.0807(7) Uani 1 1 d .
C006 C 0.9953(3) -0.09285(12) 0.51550(10) 0.0359(4) Uani 1 1 d .
C007 C 0.9998(3) -0.13261(11) 0.44810(10) 0.0352(4) Uani 1 1 d .
C008 C 0.9946(4) -0.08711(13) 0.37077(10) 0.0439(5) Uani 1 1 d .
C009 C 0.9994(3) -0.30374(12) 0.48397(10) 0.0397(4) Uani 1 1 d .
C010 C 1.0250(4) -0.33508(14) 0.33237(12) 0.0469(5) Uani 1 1 d .
C011 C 1.0103(3) -0.13919(12) 0.58949(10) 0.0369(4) Uani 1 1 d .
C012 C 1.0080(3) -0.23068(12) 0.43532(10) 0.0356(4) Uani 1 1 d .
C013 C 1.0162(3) -0.40683(13) 0.38136(11) 0.0406(4) Uani 1 1 d .
C014 C 1.0034(4) -0.39072(13) 0.45682(12) 0.0425(5) Uani 1 1 d .
C015 C 1.0234(3) -0.24882(13) 0.35926(11) 0.0411(5) Uani 1 1 d .
C016 C 1.0216(4) -0.06456(13) 0.64768(11) 0.0423(5) Uani 1 1 d .
C017 C 1.0031(4) 0.09952(13) 0.64459(11) 0.0427(5) Uani 1 1 d .
C018 C 0.9893(4) 0.26267(13) 0.62843(11) 0.0503(5) Uani 1 1 d .
C019 C 0.9697(3) 0.00460(14) 0.52949(11) 0.0471(5) Uani 1 1 d .
C020 C 1.0390(6) -0.16343(16) 0.31653(14) 0.0655(8) Uani 1 1 d .
C021 C 1.0000(4) -0.56659(14) 0.39598(13) 0.0560(6) Uani 1 1 d .
H21C H 1.0210 -0.6200 0.3675 0.076(4) Uiso 1 1 calc R
H21B H 0.8751 -0.5678 0.4164 0.076(4) Uiso 1 1 calc R
H21A H 1.0905 -0.5634 0.4355 0.076(4) Uiso 1 1 calc R
C022 C 0.7924(4) -0.0545(2) 0.35508(16) 0.0799(10) Uani 1 1 d .
H22A H 0.7595 -0.0083 0.3898 0.103(7) Uiso 1 1 calc R
H22B H 0.7063 -0.1037 0.3601 0.103(7) Uiso 1 1 calc R
H22C H 0.7854 -0.0312 0.3055 0.103(7) Uiso 1 1 calc R
C023 C 0.8404(6) 0.2779(2) 0.6859(2) 0.0928(12) Uani 1 1 d .
H23A H 0.8660 0.2413 0.7286 0.126(8) Uiso 1 1 calc R
H23B H 0.7193 0.2624 0.6659 0.126(8) Uiso 1 1 calc R
H23C H 0.8403 0.3399 0.7003 0.126(8) Uiso 1 1 calc R
C024 C 1.1372(5) -0.0126(2) 0.35966(16) 0.0790(9) Uani 1 1 d .
H24A H 1.2617 -0.0353 0.3687 0.091(6) Uiso 1 1 calc R
H24C H 1.1109 0.0353 0.3936 0.091(6) Uiso 1 1 calc R
H24B H 1.1292 0.0092 0.3096 0.091(6) Uiso 1 1 calc R
C025 C 1.1823(5) 0.2811(2) 0.6561(2) 0.0996(13) Uani 1 1 d .
H25A H 1.2019 0.2497 0.7020 0.119(8) Uiso 1 1 calc R
H25B H 1.1971 0.3442 0.6642 0.119(8) Uiso 1 1 calc R
H25C H 1.2729 0.2611 0.6202 0.119(8) Uiso 1 1 calc R
C026 C 0.9495(5) 0.31629(17) 0.55983(16) 0.0846(11) Uani 1 1 d .
H26A H 1.0319 0.2973 0.5206 0.104(6) Uiso 1 1 calc R
H26B H 0.9701 0.3787 0.5699 0.104(6) Uiso 1 1 calc R
H26C H 0.8208 0.3073 0.5450 0.104(6) Uiso 1 1 calc R
H11B H 1.112(4) -0.1791(16) 0.5911(14) 0.058(7) Uiso 1 1 d .
H9 H 0.980(3) -0.2976(11) 0.5368(11) 0.030(5) Uiso 1 1 d .
H11A H 0.889(3) -0.1730(12) 0.5967(11) 0.030(5) Uiso 1 1 d .
H14 H 0.999(3) -0.4363(15) 0.4896(12) 0.054(6) Uiso 1 1 d .
H10 H 1.032(3) -0.3492(14) 0.2803(14) 0.055(6) Uiso 1 1 d .
H16B H 1.148(3) -0.0609(14) 0.6728(12) 0.041(6) Uiso 1 1 d .
H16A H 0.926(3) -0.0742(14) 0.6847(12) 0.047(6) Uiso 1 1 d .
H20A H 1.173(5) -0.153(2) 0.293(2) 0.113(12) Uiso 1 1 d .
H20B H 0.975(5) -0.155(2) 0.2707(19) 0.100(11) Uiso 1 1 d .

loop_
_atom_site_aniso_label
_atom_site_aniso_U_11
_atom_site_aniso_U_22
_atom_site_aniso_U_33
_atom_site_aniso_U_23
_atom_site_aniso_U_13
_atom_site_aniso_U_12
O001 0.0758(11) 0.0351(7) 0.0552(9) -0.0055(7) -0.0014(10) -0.0001(9)
O002 0.0893(12) 0.0353(7) 0.0423(8) -0.0037(6) -0.0060(9) 0.0044(9)
N003 0.0497(9) 0.0358(8) 0.0367(8) -0.0002(7) 0.0003(10) 0.0043(9)
O004 0.1068(16) 0.0496(8) 0.0380(8) -0.0041(7) -0.0093(9) -0.0064(11)
O005 0.153(2) 0.0448(9) 0.0439(9) -0.0028(9) -0.0155(10) 0.0263(11)
C006 0.0335(9) 0.0375(9) 0.0367(9) 0.0005(8) -0.0006(10) 0.0004(11)
C007 0.0333(9) 0.0347(9) 0.0377(9) 0.0023(8) 0.0003(11) 0.0001(10)
C008 0.0601(12) 0.0370(10) 0.0345(10) 0.0019(8) -0.0001(12) -0.0036(13)
C009 0.0446(10) 0.0402(10) 0.0342(10) 0.0000(9) -0.0003(12) -0.0013(11)
C010 0.0578(14) 0.0442(11) 0.0386(11) -0.0054(10) 0.0035(11) -0.0017(12)
C011 0.0351(10) 0.0356(10) 0.0399(10) 0.0022(8) 0.0016(11) 0.0021(11)
C012 0.0322(9) 0.0376(9) 0.0371(9) 0.0003(8) 0.0002(10) -0.0067(10)
C013 0.0370(10) 0.0353(10) 0.0494(11) -0.0038(9) 0.0017(11) -0.0011(11)
C014 0.0472(11) 0.0354(10) 0.0448(11) 0.0063(9) -0.0002(13) 0.0009(12)
C015 0.0437(12) 0.0402(11) 0.0395(10) 0.0003(9) 0.0020(10) -0.0060(10)
C016 0.0521(13) 0.0382(10) 0.0367(10) 0.0020(9) -0.0011(11) 0.0010(11)
C017 0.0484(11) 0.0405(11) 0.0394(10) -0.0022(9) 0.0055(12) -0.0059(12)
C018 0.0687(14) 0.0333(10) 0.0489(11) -0.0042(9) -0.0054(14) 0.0020(13)
C019 0.0657(15) 0.0390(10) 0.0365(11) 0.0011(10) -0.0042(11) 0.0054(12)
C020 0.116(3) 0.0402(12) 0.0401(13) 0.0020(11) 0.0062(16) -0.0097(17)
C021 0.0617(14) 0.0354(10) 0.0710(15) -0.0033(10) -0.0019(16) -0.0055(13)
C022 0.091(2) 0.097(2) 0.0516(16) 0.0078(18) -0.0153(15) 0.0277(18)
C023 0.122(3) 0.0592(19) 0.098(3) -0.0102(18) 0.040(2) 0.0147(19)
C024 0.120(2) 0.0669(18) 0.0500(16) 0.0031(15) 0.0139(17) -0.0416(19)
C025 0.093(2) 0.0540(18) 0.152(4) 0.012(2) -0.038(2) -0.0133(17)
C026 0.140(3) 0.0470(13) 0.0671(18) 0.0030(13) -0.0107(19) 0.0137(17)

loop_
_atom_type_symbol
_atom_type_description
_atom_type_scat_dispersion_real
_atom_type_scat_dispersion_imag
_atom_type_scat_source
C C 0.0033 0.0016 'International Tables Vol C Tables 4.2.6.8 and 6.1.1.4'
H H 0.0000 0.0000 'International Tables Vol C Tables 4.2.6.8 and 6.1.1.4'
N N 0.0061 0.0033 'International Tables Vol C Tables 4.2.6.8 and 6.1.1.4'
O O 0.0106 0.0060 'International Tables Vol C Tables 4.2.6.8 and 6.1.1.4'

loop_
_geom_angle_atom_site_label_1
_geom_angle_atom_site_label_2
_geom_angle_atom_site_label_3
_geom_angle
C013 O001 C021 118.30(16)
C017 O002 C018 122.41(15)
C017 N003 C019 128.45(17)
C017 N003 C016 118.45(15)
C019 N003 C016 113.06(16)
C007 C006 C019 125.77(17)
C007 C006 C011 126.28(16)
C019 C006 C011 107.94(15)
C006 C007 C012 125.02(16)
C006 C007 C008 127.89(16)
C012 C007 C008 107.09(14)
C024 C008 C020 108.9(2)
C024 C008 C022 111.4(2)
C020 C008 C022 108.0(2)
C024 C008 C007 115.1(2)
C020 C008 C007 104.02(16)
C022 C008 C007 109.0(2)
C014 C009 C012 120.48(17)
C014 C009 H9 116.0(10)
C012 C009 H9 123.3(10)
C015 C010 C013 119.84(19)
C015 C010 H10 123.2(13)
C013 C010 H10 116.9(13)
C006 C011 C016 105.98(15)
C006 C011 H11B 112.0(16)
C016 C011 H11B 113.8(16)
C006 C011 H11A 106.6(11)
C016 C011 H11A 108.8(11)
H11B C011 H11A 109.5(17)
C015 C012 C009 117.71(17)
C015 C012 C007 110.23(16)
C009 C012 C007 132.05(16)
O001 C013 C014 124.98(18)
O001 C013 C010 115.47(18)
C014 C013 C010 119.55(18)
C013 C014 C009 120.68(18)
C013 C014 H14 121.0(13)
C009 C014 H14 118.4(13)
C010 C015 C012 121.73(18)
C010 C015 C020 128.09(19)
C012 C015 C020 110.18(18)
N003 C016 C011 105.12(15)
N003 C016 H16B 107.4(12)
C011 C016 H16B 113.1(12)
N003 C016 H16A 112.9(13)
C011 C016 H16A 109.2(13)
H16B C016 H16A 109.1(17)
O004 C017 O002 126.69(18)
O004 C017 N003 120.78(18)
O002 C017 N003 112.52(16)
O002 C018 C025 110.0(2)
O002 C018 C023 109.4(2)
C025 C018 C023 113.0(3)
O002 C018 C026 102.44(17)
C025 C018 C026 110.6(3)
C023 C018 C026 110.9(3)
O005 C019 N003 123.31(19)
O005 C019 C006 129.32(19)
N003 C019 C006 107.23(17)
C015 C020 C008 106.89(19)
C015 C020 H20A 114(2)
C008 C020 H20A 109.0(19)
C015 C020 H20B 121.4(19)
C008 C020 H20B 111.1(19)
H20A C020 H20B 94(3)
O001 C021 H21C 109.5
O001 C021 H21B 109.5
H21C C021 H21B 109.5
O001 C021 H21A 109.5
H21C C021 H21A 109.5
H21B C021 H21A 109.5
C008 C022 H22A 109.5
C008 C022 H22B 109.5
H22A C022 H22B 109.5
C008 C022 H22C 109.5
H22A C022 H22C 109.5
H22B C022 H22C 109.5
C018 C023 H23A 109.5
C018 C023 H23B 109.5
H23A C023 H23B 109.5
C018 C023 H23C 109.5
H23A C023 H23C 109.5
H23B C023 H23C 109.5
C008 C024 H24A 109.5
C008 C024 H24C 109.5
H24A C024 H24C 109.5
C008 C024 H24B 109.5
H24A C024 H24B 109.5
H24C C024 H24B 109.5
C018 C025 H25A 109.5
C018 C025 H25B 109.5
H25A C025 H25B 109.5
C018 C025 H25C 109.5
H25A C025 H25C 109.5
H25B C025 H25C 109.5
C018 C026 H26A 109.5
C018 C026 H26B 109.5
H26A C026 H26B 109.5
C018 C026 H26C 109.5
H26A C026 H26C 109.5
H26B C026 H26C 109.5

loop_
_geom_bond_atom_site_label_1
_geom_bond_atom_site_label_2
_geom_bond_distance
O001 C013 1.374(2)
O001 C021 1.425(3)
O002 C017 1.320(2)
O002 C018 1.481(2)
N003 C017 1.393(2)
N003 C019 1.408(3)
N003 C016 1.463(3)
O004 C017 1.200(2)
O005 C019 1.209(3)
C006 C007 1.352(2)
C006 C019 1.488(3)
C006 C011 1.506(3)
C007 C012 1.483(2)
C007 C008 1.551(2)
C008 C024 1.516(3)
C008 C020 1.534(3)
C008 C022 1.541(4)
C009 C014 1.388(3)
C009 C012 1.401(3)
C009 H9 0.967(19)
C010 C015 1.376(3)
C010 C013 1.390(3)
C010 H10 0.96(2)
C011 C016 1.532(3)
C011 H11B 0.93(2)
C011 H11A 1.00(2)
C012 C015 1.401(3)
C013 C014 1.384(3)
C014 H14 0.90(2)
C015 C020 1.494(3)
C016 H16B 1.01(2)
C016 H16A 0.96(2)
C018 C025 1.483(4)
C018 C023 1.497(4)
C018 C026 1.500(3)
C020 H20A 1.05(3)
C020 H20B 0.95(4)
C021 H21C 0.9600
C021 H21B 0.9600
C021 H21A 0.9600
C022 H22A 0.9600
C022 H22B 0.9600
C022 H22C 0.9600
C023 H23A 0.9600
C023 H23B 0.9600
C023 H23C 0.9600
C024 H24A 0.9600
C024 H24C 0.9600
C024 H24B 0.9600
C025 H25A 0.9600
C025 H25B 0.9600
C025 H25C 0.9600
C026 H26A 0.9600
C026 H26B 0.9600
C026 H26C 0.9600

loop_
_cod_related_entry_id
_cod_related_entry_database
_cod_related_entry_code
1 ChemSpider 30659465
